data_4511339
loop_
_publ_author_name
'Noro, Shin-ichiro'
'Akutagawa, Tomoyuki'
'Nakamura, Takayoshi'

_publ_section_title
;
 Formation of Strong OH2&#x00B7;&#x00B7;&#x00B7;-O2C Hydrogen Bonds in a
 Trinuclear Core-Based Nickel 1,3,5-Benzenetricarboxylate Coordination
 Polymer
;
_journal_issue 6
_journal_name_full 'Crystal Growth &amp; Design'
_journal_page_first 1205
_journal_paper_doi 10.1021/cg060819+
_journal_volume 7
_journal_year 2007
_chemical_formula_moiety 'C18 H22 Ni3 O20 '
_chemical_formula_sum 'C18 H22 Ni3 O20'
_chemical_formula_weight 734.46
_space_group_IT_number 2
_symmetry_cell_setting triclinic
_symmetry_Int_Tables_number 2
_symmetry_space_group_name_Hall '-P 1'
_symmetry_space_group_name_H-M 'P -1'
_cell_angle_alpha 75.624(3)
_cell_angle_beta 68.638(2)
_cell_angle_gamma 65.382(3)
_cell_formula_units_Z 2
_cell_length_a 10.0511(6)
_cell_length_b 10.1076(7)
_cell_length_c 13.1964(7)
_cell_measurement_reflns_used 8047
_cell_measurement_temperature 353.1
_cell_measurement_theta_max 27.5
_cell_measurement_theta_min 3.2
_cell_volume 1127.66(12)
_computing_cell_refinement PROCESS-AUTO
_computing_data_collection PROCESS-AUTO
_computing_data_reduction CrystalStructure
_computing_publication_material 'CrystalStructure 3.8'
_computing_structure_refinement SHELXL
_computing_structure_solution SHELXS97
_diffrn_detector_area_resol_mean 10.00
_diffrn_measured_fraction_theta_full 0.988
_diffrn_measured_fraction_theta_max 0.988
_diffrn_measurement_device_type 'Rigaku RAXIS-RAPID'
_diffrn_measurement_method \w
_diffrn_radiation_type 'Mo K\a'
_diffrn_radiation_wavelength 0.71075
_diffrn_reflns_av_R_equivalents 0.027
_diffrn_reflns_limit_h_max 13
_diffrn_reflns_limit_h_min -11
_diffrn_reflns_limit_k_max 13
_diffrn_reflns_limit_k_min -13
_diffrn_reflns_limit_l_max 16
_diffrn_reflns_limit_l_min -17
_diffrn_reflns_number 10887
_diffrn_reflns_theta_full 27.47
_diffrn_reflns_theta_max 27.47
_exptl_absorpt_coefficient_mu 2.586
_exptl_absorpt_correction_T_max 0.426
_exptl_absorpt_correction_T_min 0.192
_exptl_absorpt_correction_type multi-scan
_exptl_absorpt_process_details
;
    Higashi, T. (1995). Program for Absorption Correction.
    Rigaku Corporation, Tokyo, Japan.
;
_exptl_crystal_colour green
_exptl_crystal_density_diffrn 2.163
_exptl_crystal_density_method 'not measured'
_exptl_crystal_description block
_exptl_crystal_F_000 748.00
_exptl_crystal_size_max 0.50
_exptl_crystal_size_mid 0.43
_exptl_crystal_size_min 0.33
_refine_diff_density_max 0.69
_refine_diff_density_min -0.66
_refine_ls_extinction_method none
_refine_ls_goodness_of_fit_ref 1.074
_refine_ls_hydrogen_treatment refall
_refine_ls_number_parameters 390
_refine_ls_number_reflns 5092
_refine_ls_R_factor_gt 0.0342
_refine_ls_shift/su_max 0.0020
_refine_ls_structure_factor_coef Fsqd
_refine_ls_weighting_details 'w = 1/[\s^2^(Fo^2^)+(0.0758P)^2^+0.2185P] where P=(Fo^2^+2Fc^2^)/3'
_refine_ls_weighting_scheme calc
_refine_ls_wR_factor_ref 0.1173
_reflns_number_gt 4275
_reflns_number_total 5092
_reflns_threshold_expression F^2^>2.0\s(F^2^)
_cod_data_source_file cg060819%2Bsi20070221_095301.cif
_cod_data_source_block '_060530_2_test'
_cod_original_formula_sum 'C18 H22 Ni3 O20 '
_cod_database_code 4511339

loop_
_symmetry_equiv_pos_site_id
_symmetry_equiv_pos_as_xyz
1 +X,+Y,+Z
2 -X,-Y,-Z

loop_
_atom_site_label
_atom_site_type_symbol
_atom_site_fract_x
_atom_site_fract_y
_atom_site_fract_z
_atom_site_U_iso_or_equiv
_atom_site_adp_type
_atom_site_occupancy
_atom_site_symmetry_multiplicity
_atom_site_calc_flag
_atom_site_refinement_flags
Ni(1) Ni 0.0000 0.5000 0.5000 0.01365(12) Uani 1.00 2 d S
Ni(2) Ni -0.14709(3) 0.73233(3) 0.27858(2) 0.01712(11) Uani 1.00 1 d .
Ni(3) Ni 0.5000 0.5000 0.0000 0.01323(12) Uani 1.00 2 d S
Ni(4) Ni 0.63044(3) 0.26511(3) 0.22555(2) 0.01639(11) Uani 1.00 1 d .
O(1) O 0.11417(17) 0.63053(16) 0.39472(13) 0.0225(3) Uani 1.00 1 d .
O(2) O -0.06251(17) 0.83480(16) 0.34150(13) 0.0201(3) Uani 1.00 1 d .
O(3) O -0.03566(19) 1.31321(16) 0.34375(14) 0.0258(3) Uani 1.00 1 d .
O(4) O 0.13821(17) 1.32073(16) 0.40718(13) 0.0213(3) Uani 1.00 1 d .
O(5) O 0.62269(18) 0.83864(16) 0.35568(15) 0.0271(3) Uani 1.00 1 d .
O(6) O 0.55328(18) 0.65710(17) 0.46710(14) 0.0275(3) Uani 1.00 1 d .
O(7) O 0.38372(17) 0.36607(16) 0.09247(13) 0.0222(3) Uani 1.00 1 d .
O(8) O 0.55139(17) 0.16382(16) 0.15690(13) 0.0207(3) Uani 1.00 1 d .
O(9) O 0.51436(19) -0.31386(17) 0.16576(15) 0.0280(3) Uani 1.00 1 d .
O(10) O 0.34826(17) -0.32288(16) 0.09571(13) 0.0222(3) Uani 1.00 1 d .
O(11) O -0.13751(17) 0.15982(16) 0.15091(14) 0.0250(3) Uani 1.00 1 d .
O(12) O -0.07142(19) 0.34423(18) 0.04135(16) 0.0327(3) Uani 1.00 1 d .
O(13) O -0.14744(17) 0.56511(15) 0.40565(12) 0.0172(2) Uani 1.00 1 d .
O(14) O 0.63381(17) 0.43477(15) 0.10275(12) 0.0162(2) Uani 1.00 1 d .
O(15) O -0.1614(2) 0.90333(18) 0.15351(14) 0.0304(3) Uani 1.00 1 d .
O(16) O -0.2104(2) 0.6334(2) 0.19174(17) 0.0416(4) Uani 1.00 1 d .
O(17) O 0.0690(2) 0.6144(2) 0.18583(16) 0.0375(4) Uani 1.00 1 d .
O(18) O 0.6426(2) 0.09417(17) 0.35021(13) 0.0275(3) Uani 1.00 1 d .
O(19) O 0.6832(2) 0.36308(19) 0.32078(15) 0.0321(4) Uani 1.00 1 d .
O(20) O 0.4077(2) 0.3834(2) 0.31037(15) 0.0343(4) Uani 1.00 1 d .
C(1) C 0.1390(2) 0.8564(2) 0.38170(15) 0.0142(3) Uani 1.00 1 d .
C(2) C 0.0788(2) 1.0089(2) 0.36835(16) 0.0152(3) Uani 1.00 1 d .
C(3) C 0.1567(2) 1.0887(2) 0.37913(16) 0.0148(3) Uani 1.00 1 d .
C(4) C 0.3004(2) 1.0154(2) 0.39586(16) 0.0170(3) Uani 1.00 1 d .
C(5) C 0.3632(2) 0.8631(2) 0.40603(16) 0.0164(3) Uani 1.00 1 d .
C(6) C 0.2810(2) 0.7832(2) 0.40250(16) 0.0157(3) Uani 1.00 1 d .
C(7) C 0.0571(2) 0.7670(2) 0.37230(16) 0.0154(3) Uani 1.00 1 d .
C(8) C 0.0817(2) 1.2527(2) 0.37505(16) 0.0166(3) Uani 1.00 1 d .
C(9) C 0.5239(2) 0.7799(2) 0.41220(17) 0.0173(3) Uani 1.00 1 d .
C(10) C 0.3502(2) 0.1426(2) 0.11606(15) 0.0141(3) Uani 1.00 1 d .
C(11) C 0.4094(2) -0.0103(2) 0.13007(16) 0.0152(3) Uani 1.00 1 d .
C(12) C 0.3292(2) -0.0895(2) 0.12179(16) 0.0147(3) Uani 1.00 1 d .
C(13) C 0.1845(2) -0.0159(2) 0.10708(16) 0.0166(3) Uani 1.00 1 d .
C(14) C 0.1221(2) 0.1364(2) 0.09744(16) 0.0163(3) Uani 1.00 1 d .
C(15) C 0.2067(2) 0.2163(2) 0.09789(16) 0.0157(3) Uani 1.00 1 d .
C(16) C 0.4352(2) 0.2314(2) 0.12196(16) 0.0155(3) Uani 1.00 1 d .
C(17) C 0.4015(2) -0.2538(2) 0.12904(17) 0.0171(3) Uani 1.00 1 d .
C(18) C -0.0396(2) 0.2196(2) 0.09442(17) 0.0180(4) Uani 1.00 1 d .
H(1) H -0.0137 1.0578 0.3522 0.018 Uiso 1.00 1 c R
H(2) H 0.3544 1.0683 0.4002 0.020 Uiso 1.00 1 c R
H(3) H 0.3202 0.6814 0.4139 0.019 Uiso 1.00 1 c R
H(4) H 0.5028 -0.0596 0.1450 0.018 Uiso 1.00 1 c R
H(5) H 0.1295 -0.0685 0.1037 0.020 Uiso 1.00 1 c R
H(6) H 0.1678 0.3180 0.0862 0.019 Uiso 1.00 1 c R
H(7) H -0.246(4) 0.595(3) 0.438(2) 0.045(9) Uiso 1.00 1 c .
H(8) H -0.091(4) 0.457(4) 0.377(2) 0.054(10) Uiso 1.00 1 c .
H(9) H 0.747(4) 0.406(3) 0.066(2) 0.041(8) Uiso 1.00 1 c .
H(10) H 0.576(4) 0.537(4) 0.132(2) 0.057(10) Uiso 1.00 1 c .

loop_
_atom_site_aniso_label
_atom_site_aniso_U_11
_atom_site_aniso_U_22
_atom_site_aniso_U_33
_atom_site_aniso_U_12
_atom_site_aniso_U_13
_atom_site_aniso_U_23
Ni(1) 0.01426(19) 0.00871(19) 0.0211(2) -0.00487(14) -0.00863(14) -0.00061(14)
Ni(2) 0.01819(17) 0.01321(17) 0.02383(17) -0.00660(12) -0.01064(12) -0.00024(12)
Ni(3) 0.01413(19) 0.00881(19) 0.0201(2) -0.00530(14) -0.00854(14) 0.00006(14)
Ni(4) 0.01724(17) 0.01289(17) 0.02267(17) -0.00658(12) -0.00998(12) 0.00009(11)
O(1) 0.0202(7) 0.0124(6) 0.0378(8) -0.0091(5) -0.0113(6) 0.0024(6)
O(2) 0.0209(7) 0.0137(6) 0.0322(8) -0.0072(5) -0.0151(6) -0.0006(6)
O(3) 0.0259(8) 0.0140(7) 0.0439(9) -0.0016(6) -0.0212(6) -0.0075(6)
O(4) 0.0182(7) 0.0138(6) 0.0364(8) -0.0057(5) -0.0107(6) -0.0064(6)
O(5) 0.0165(7) 0.0158(7) 0.0481(9) -0.0076(5) -0.0110(6) 0.0029(6)
O(6) 0.0208(7) 0.0189(7) 0.0389(8) -0.0065(6) -0.0124(6) 0.0077(6)
O(7) 0.0199(7) 0.0130(6) 0.0371(8) -0.0095(5) -0.0123(6) 0.0039(6)
O(8) 0.0211(7) 0.0135(6) 0.0338(8) -0.0064(5) -0.0161(6) -0.0008(6)
O(9) 0.0296(8) 0.0142(7) 0.0473(9) 0.0005(6) -0.0251(7) -0.0092(6)
O(10) 0.0187(7) 0.0143(7) 0.0387(8) -0.0054(5) -0.0118(6) -0.0076(6)
O(11) 0.0154(7) 0.0160(7) 0.0419(9) -0.0059(5) -0.0092(6) 0.0010(6)
O(12) 0.0217(8) 0.0221(8) 0.0497(10) -0.0078(6) -0.0166(7) 0.0126(7)
O(13) 0.0163(7) 0.0127(6) 0.0258(7) -0.0043(5) -0.0116(5) -0.0010(5)
O(14) 0.0172(7) 0.0114(6) 0.0227(7) -0.0040(5) -0.0105(5) -0.0017(5)
O(15) 0.0453(10) 0.0206(8) 0.0279(8) -0.0134(7) -0.0164(7) 0.0041(6)
O(16) 0.0513(12) 0.0341(10) 0.0581(12) -0.0145(8) -0.0352(10) -0.0095(9)
O(17) 0.0297(9) 0.0363(9) 0.0390(9) -0.0084(7) -0.0007(7) -0.0127(8)
O(18) 0.0399(9) 0.0188(7) 0.0278(7) -0.0142(6) -0.0137(6) 0.0028(6)
O(19) 0.0389(9) 0.0307(9) 0.0385(9) -0.0152(7) -0.0200(7) -0.0063(7)
O(20) 0.0252(8) 0.0334(9) 0.0398(9) -0.0081(7) -0.0028(7) -0.0115(7)
C(1) 0.0147(8) 0.0135(8) 0.0165(8) -0.0070(7) -0.0047(6) -0.0015(7)
C(2) 0.0133(8) 0.0148(9) 0.0185(9) -0.0045(7) -0.0061(6) -0.0022(7)
C(3) 0.0161(9) 0.0099(8) 0.0181(8) -0.0045(7) -0.0047(6) -0.0021(7)
C(4) 0.0176(9) 0.0150(9) 0.0223(9) -0.0077(7) -0.0083(7) -0.0015(7)
C(5) 0.0137(8) 0.0161(9) 0.0204(9) -0.0058(7) -0.0062(7) -0.0014(7)
C(6) 0.0168(9) 0.0103(8) 0.0204(9) -0.0044(7) -0.0076(7) -0.0004(7)
C(7) 0.0139(8) 0.0137(8) 0.0210(9) -0.0069(7) -0.0053(7) -0.0025(7)
C(8) 0.0182(9) 0.0122(9) 0.0205(9) -0.0056(7) -0.0065(7) -0.0024(7)
C(9) 0.0150(9) 0.0127(8) 0.0252(9) -0.0039(7) -0.0084(7) -0.0021(7)
C(10) 0.0143(8) 0.0130(8) 0.0160(8) -0.0062(7) -0.0041(6) -0.0015(7)
C(11) 0.0131(8) 0.0153(9) 0.0190(9) -0.0053(7) -0.0057(6) -0.0031(7)
C(12) 0.0162(9) 0.0101(8) 0.0178(8) -0.0044(7) -0.0052(6) -0.0016(7)
C(13) 0.0169(9) 0.0146(9) 0.0219(9) -0.0076(7) -0.0073(7) -0.0022(7)
C(14) 0.0135(9) 0.0158(9) 0.0197(9) -0.0049(7) -0.0066(7) -0.0006(7)
C(15) 0.0147(8) 0.0106(8) 0.0212(9) -0.0040(7) -0.0068(7) 0.0004(7)
C(16) 0.0146(8) 0.0154(9) 0.0196(9) -0.0078(7) -0.0047(6) -0.0035(7)
C(17) 0.0193(9) 0.0119(9) 0.0214(9) -0.0054(7) -0.0069(7) -0.0029(7)
C(18) 0.0166(9) 0.0133(9) 0.0257(10) -0.0053(7) -0.0087(7) -0.0013(7)

loop_
_atom_type_symbol
_atom_type_description
_atom_type_scat_dispersion_real
_atom_type_scat_dispersion_imag
_atom_type_scat_source
C C 0.003 0.002
;
International Tables for Crystallography
(1992, Vol. C, Tables 4.2.6.8 and 6.1.1.4)
;
H H 0.000 0.000
;
International Tables for Crystallography
(1992, Vol. C, Table 6.1.1.4)
;
O O 0.011 0.006
;
International Tables for Crystallography
(1992, Vol. C, Tables 4.2.6.8 and 6.1.1.4)
;
Ni Ni 0.339 1.112
;
International Tables for Crystallography
(1992, Vol. C, Tables 4.2.6.8 and 6.1.1.4)
;

loop_
_geom_angle_atom_site_label_1
_geom_angle_atom_site_label_2
_geom_angle_atom_site_label_3
_geom_angle
_geom_angle_publ_flag
_geom_angle_site_symmetry_1
_geom_angle_site_symmetry_3
O(1) Ni(1) O(1) 180.00(9) yes . 2_566
O(1) Ni(1) O(4) 92.50(6) yes . 1_545
O(1) Ni(1) O(4) 87.50(6) yes . 2_576
O(1) Ni(1) O(13) 90.10(6) yes . .
O(1) Ni(1) O(13) 89.90(6) yes . 2_566
O(1) Ni(1) O(4) 87.50(6) yes 2_566 1_545
O(1) Ni(1) O(4) 92.50(6) yes 2_566 2_576
O(1) Ni(1) O(13) 89.90(6) yes 2_566 .
O(1) Ni(1) O(13) 90.10(6) yes 2_566 2_566
O(4) Ni(1) O(4) 180.00(9) yes 1_545 2_576
O(4) Ni(1) O(13) 87.85(6) yes 1_545 .
O(4) Ni(1) O(13) 92.15(6) yes 1_545 2_566
O(4) Ni(1) O(13) 92.15(6) yes 2_576 .
O(4) Ni(1) O(13) 87.85(6) yes 2_576 2_566
O(13) Ni(1) O(13) 180.00(8) yes . 2_566
O(2) Ni(2) O(5) 97.18(7) yes . 1_455
O(2) Ni(2) O(13) 94.91(7) yes . .
O(2) Ni(2) O(15) 86.95(8) yes . .
O(2) Ni(2) O(16) 171.37(6) yes . .
O(2) Ni(2) O(17) 92.34(8) yes . .
O(5) Ni(2) O(13) 88.24(5) yes 1_455 .
O(5) Ni(2) O(15) 88.47(6) yes 1_455 .
O(5) Ni(2) O(16) 88.91(8) yes 1_455 .
O(5) Ni(2) O(17) 170.25(10) yes 1_455 .
O(13) Ni(2) O(15) 176.40(7) yes . .
O(13) Ni(2) O(16) 91.37(7) yes . .
O(13) Ni(2) O(17) 93.05(6) yes . .
O(15) Ni(2) O(16) 87.11(8) yes . .
O(15) Ni(2) O(17) 89.95(6) yes . .
O(16) Ni(2) O(17) 81.40(9) yes . .
O(7) Ni(3) O(7) 180.00(9) yes . 2_665
O(7) Ni(3) O(10) 92.75(6) yes . 1_565
O(7) Ni(3) O(10) 87.25(6) yes . 2_655
O(7) Ni(3) O(14) 91.33(6) yes . .
O(7) Ni(3) O(14) 88.67(6) yes . 2_665
O(7) Ni(3) O(10) 87.25(6) yes 2_665 1_565
O(7) Ni(3) O(10) 92.75(6) yes 2_665 2_655
O(7) Ni(3) O(14) 88.67(6) yes 2_665 .
O(7) Ni(3) O(14) 91.33(6) yes 2_665 2_665
O(10) Ni(3) O(10) 180.00(9) yes 1_565 2_655
O(10) Ni(3) O(14) 87.86(6) yes 1_565 .
O(10) Ni(3) O(14) 92.14(6) yes 1_565 2_665
O(10) Ni(3) O(14) 92.14(6) yes 2_655 .
O(10) Ni(3) O(14) 87.86(6) yes 2_655 2_665
O(14) Ni(3) O(14) 180.00(8) yes . 2_665
O(8) Ni(4) O(11) 96.89(7) yes . 1_655
O(8) Ni(4) O(14) 95.66(7) yes . .
O(8) Ni(4) O(18) 87.89(7) yes . .
O(8) Ni(4) O(19) 170.18(6) yes . .
O(8) Ni(4) O(20) 90.53(8) yes . .
O(11) Ni(4) O(14) 88.37(5) yes 1_655 .
O(11) Ni(4) O(18) 88.50(6) yes 1_655 .
O(11) Ni(4) O(19) 90.33(7) yes 1_655 .
O(11) Ni(4) O(20) 172.58(9) yes 1_655 .
O(14) Ni(4) O(18) 175.53(8) yes . .
O(14) Ni(4) O(19) 91.18(7) yes . .
O(14) Ni(4) O(20) 91.22(6) yes . .
O(18) Ni(4) O(19) 85.64(8) yes . .
O(18) Ni(4) O(20) 91.47(6) yes . .
O(19) Ni(4) O(20) 82.27(8) yes . .
Ni(1) O(1) C(7) 125.99(12) yes . .
Ni(2) O(2) C(7) 122.15(14) yes . .
Ni(1) O(4) C(8) 122.46(11) yes 1_565 .
Ni(2) O(5) C(9) 127.18(12) yes 1_655 .
Ni(3) O(7) C(16) 129.00(13) yes . .
Ni(4) O(8) C(16) 122.72(14) yes . .
Ni(3) O(10) C(17) 120.21(12) yes 1_545 .
Ni(4) O(11) C(18) 127.13(12) yes 1_455 .
Ni(1) O(13) Ni(2) 121.84(9) yes . .
Ni(3) O(14) Ni(4) 122.54(9) yes . .
C(2) C(1) C(6) 119.7(2) yes . .
C(2) C(1) C(7) 121.74(19) yes . .
C(6) C(1) C(7) 118.59(17) yes . .
C(1) C(2) C(3) 120.34(19) yes . .
C(2) C(3) C(4) 119.66(17) yes . .
C(2) C(3) C(8) 119.09(18) yes . .
C(4) C(3) C(8) 121.2(2) yes . .
C(3) C(4) C(5) 120.1(2) yes . .
C(4) C(5) C(6) 120.15(19) yes . .
C(4) C(5) C(9) 122.0(2) yes . .
C(6) C(5) C(9) 117.67(17) yes . .
C(1) C(6) C(5) 119.86(18) yes . .
O(1) C(7) O(2) 125.5(2) yes . .
O(1) C(7) C(1) 116.9(2) yes . .
O(2) C(7) C(1) 117.60(17) yes . .
O(3) C(8) O(4) 124.04(18) yes . .
O(3) C(8) C(3) 117.8(2) yes . .
O(4) C(8) C(3) 118.14(19) yes . .
O(5) C(9) O(6) 124.70(19) yes . .
O(5) C(9) C(5) 116.48(16) yes . .
O(6) C(9) C(5) 118.7(2) yes . .
C(11) C(10) C(15) 119.5(2) yes . .
C(11) C(10) C(16) 121.76(19) yes . .
C(15) C(10) C(16) 118.71(17) yes . .
C(10) C(11) C(12) 120.38(19) yes . .
C(11) C(12) C(13) 119.77(17) yes . .
C(11) C(12) C(17) 119.01(18) yes . .
C(13) C(12) C(17) 121.2(2) yes . .
C(12) C(13) C(14) 120.0(2) yes . .
C(13) C(14) C(15) 120.26(19) yes . .
C(13) C(14) C(18) 121.8(2) yes . .
C(15) C(14) C(18) 117.78(17) yes . .
C(10) C(15) C(14) 119.80(18) yes . .
O(7) C(16) O(8) 125.9(2) yes . .
O(7) C(16) C(10) 116.6(2) yes . .
O(8) C(16) C(10) 117.45(17) yes . .
O(9) C(17) O(10) 123.87(18) yes . .
O(9) C(17) C(12) 117.3(2) yes . .
O(10) C(17) C(12) 118.8(2) yes . .
O(11) C(18) O(12) 124.37(19) yes . .
O(11) C(18) C(14) 116.80(16) yes . .
O(12) C(18) C(14) 118.7(2) yes . .
Ni(1) O(13) H(7) 119(2) no . .
Ni(1) O(13) H(8) 89(2) no . .
Ni(2) O(13) H(7) 98(2) no . .
Ni(2) O(13) H(8) 112.5(17) no . .
H(7) O(13) H(8) 118(3) no . .
Ni(3) O(14) H(9) 115(2) no . .
Ni(3) O(14) H(10) 89(2) no . .
Ni(4) O(14) H(9) 100.5(17) no . .
Ni(4) O(14) H(10) 112.8(18) no . .
H(9) O(14) H(10) 117(3) no . .
C(1) C(2) H(1) 119.8 no . .
C(3) C(2) H(1) 119.8 no . .
C(3) C(4) H(2) 119.9 no . .
C(5) C(4) H(2) 119.9 no . .
C(1) C(6) H(3) 120.1 no . .
C(5) C(6) H(3) 120.1 no . .
C(10) C(11) H(4) 119.8 no . .
C(12) C(11) H(4) 119.8 no . .
C(12) C(13) H(5) 120.0 no . .
C(14) C(13) H(5) 120.0 no . .
C(10) C(15) H(6) 120.1 no . .
C(14) C(15) H(6) 120.1 no . .

loop_
_geom_bond_atom_site_label_1
_geom_bond_atom_site_label_2
_geom_bond_distance
_geom_bond_publ_flag
_geom_bond_site_symmetry_2
Ni(1) O(1) 2.0439(16) yes .
Ni(1) O(1) 2.0439(16) yes 2_566
Ni(1) O(4) 2.1163(15) yes 1_545
Ni(1) O(4) 2.1163(15) yes 2_576
Ni(1) O(13) 2.0747(18) yes .
Ni(1) O(13) 2.0747(18) yes 2_566
Ni(2) O(2) 2.040(2) yes .
Ni(2) O(5) 2.0737(14) yes 1_455
Ni(2) O(13) 2.0644(13) yes .
Ni(2) O(15) 2.0692(16) yes .
Ni(2) O(16) 2.085(2) yes .
Ni(2) O(17) 2.0660(15) yes .
Ni(3) O(7) 2.0363(16) yes .
Ni(3) O(7) 2.0363(16) yes 2_665
Ni(3) O(10) 2.1380(14) yes 1_565
Ni(3) O(10) 2.1380(14) yes 2_655
Ni(3) O(14) 2.0562(18) yes .
Ni(3) O(14) 2.0562(18) yes 2_665
Ni(4) O(8) 2.040(2) yes .
Ni(4) O(11) 2.0788(13) yes 1_655
Ni(4) O(14) 2.0485(13) yes .
Ni(4) O(18) 2.0653(15) yes .
Ni(4) O(19) 2.093(2) yes .
Ni(4) O(20) 2.0748(15) yes .
O(1) C(7) 1.257(2) yes .
O(2) C(7) 1.269(2) yes .
O(3) C(8) 1.251(3) yes .
O(4) C(8) 1.273(3) yes .
O(5) C(9) 1.276(2) yes .
O(6) C(9) 1.247(2) yes .
O(7) C(16) 1.253(2) yes .
O(8) C(16) 1.271(2) yes .
O(9) C(17) 1.254(3) yes .
O(10) C(17) 1.266(3) yes .
O(11) C(18) 1.275(2) yes .
O(12) C(18) 1.253(2) yes .
C(1) C(2) 1.392(2) yes .
C(1) C(6) 1.401(3) yes .
C(1) C(7) 1.504(3) yes .
C(2) C(3) 1.396(3) yes .
C(3) C(4) 1.394(3) yes .
C(3) C(8) 1.504(2) yes .
C(4) C(5) 1.391(2) yes .
C(5) C(6) 1.393(3) yes .
C(5) C(9) 1.501(2) yes .
C(10) C(11) 1.396(2) yes .
C(10) C(15) 1.400(3) yes .
C(10) C(16) 1.504(3) yes .
C(11) C(12) 1.396(3) yes .
C(12) C(13) 1.393(3) yes .
C(12) C(17) 1.503(2) yes .
C(13) C(14) 1.391(2) yes .
C(14) C(15) 1.396(3) yes .
C(14) C(18) 1.498(2) yes .
C(2) H(1) 0.930 no .
C(4) H(2) 0.930 no .
C(6) H(3) 0.930 no .
C(11) H(4) 0.930 no .
C(13) H(5) 0.930 no .
C(15) H(6) 0.930 no .

loop_
_geom_contact_atom_site_label_1
_geom_contact_atom_site_label_2
_geom_contact_distance
_geom_contact_site_symmetry_2
Ni(2) O(18) 3.5437(15) 1_465
Ni(4) O(15) 3.5434(16) 1_645
O(1) O(20) 3.0048(19) .
O(2) O(11) 3.592(2) 1_565
O(2) O(18) 3.016(2) 1_465
O(3) O(19) 2.774(3) 1_465
O(3) C(15) 3.354(2) 1_565
O(4) O(20) 2.806(2) 1_565
O(5) O(18) 2.654(2) 1_565
O(6) O(6) 3.574(2) 2_666
O(6) O(18) 3.382(2) 2_666
O(6) O(19) 3.471(2) .
O(6) O(19) 2.966(2) 2_666
O(6) O(20) 3.009(2) 2_666
O(7) O(17) 3.147(2) .
O(8) O(15) 2.983(2) 1_645
O(9) O(16) 2.726(3) 1_645
O(9) C(5) 3.550(2) 1_545
O(9) C(6) 3.239(2) 1_545
O(10) O(17) 2.893(2) 1_545
O(11) O(2) 3.592(2) 1_545
O(11) O(15) 2.692(2) 1_545
O(12) O(15) 3.505(2) 2_565
O(12) O(16) 3.449(3) .
O(12) O(16) 3.373(2) 2_565
O(12) O(17) 2.915(3) 2_565
O(15) Ni(4) 3.5434(16) 1_465
O(15) O(8) 2.983(2) 1_465
O(15) O(11) 2.692(2) 1_565
O(15) O(12) 3.505(2) 2_565
O(15) O(18) 3.152(2) 1_465
O(15) C(13) 3.405(2) 2_565
O(15) C(14) 3.296(3) 2_565
O(15) C(18) 3.383(2) 2_565
O(16) O(9) 2.726(3) 1_465
O(16) O(12) 3.449(3) .
O(16) O(12) 3.373(2) 2_565
O(16) O(19) 3.211(2) 1_455
O(17) O(7) 3.147(2) .
O(17) O(10) 2.893(2) 1_565
O(17) O(12) 2.915(3) 2_565
O(18) Ni(2) 3.5437(15) 1_645
O(18) O(2) 3.016(2) 1_645
O(18) O(5) 2.654(2) 1_545
O(18) O(6) 3.382(2) 2_666
O(18) O(15) 3.152(2) 1_645
O(18) C(4) 3.437(2) 2_666
O(18) C(5) 3.327(3) 2_666
O(18) C(9) 3.261(2) 2_666
O(19) O(3) 2.774(3) 1_645
O(19) O(6) 3.471(2) .
O(19) O(6) 2.966(2) 2_666
O(19) O(16) 3.211(2) 1_655
O(20) O(1) 3.0048(19) .
O(20) O(4) 2.806(2) 1_545
O(20) O(6) 3.009(2) 2_666
C(1) C(12) 3.298(2) 1_565
C(1) C(13) 3.460(2) 1_565
C(1) C(17) 3.508(2) 1_565
C(2) C(12) 3.386(2) 1_565
C(2) C(13) 3.258(2) 1_565
C(2) C(14) 3.417(2) 1_565
C(3) C(10) 3.340(2) 1_565
C(3) C(11) 3.419(2) 1_565
C(3) C(15) 3.535(2) 1_565
C(4) O(18) 3.437(2) 2_666
C(4) C(10) 3.517(2) 1_565
C(4) C(11) 3.314(2) 1_565
C(5) O(9) 3.550(2) 1_565
C(5) O(18) 3.327(3) 2_666
C(5) C(11) 3.473(2) 1_565
C(6) O(9) 3.239(2) 1_565
C(6) C(12) 3.530(2) 1_565
C(6) C(17) 3.426(3) 1_565
C(8) C(10) 3.587(2) 1_565
C(8) C(15) 3.468(2) 1_565
C(9) O(18) 3.261(2) 2_666
C(10) C(3) 3.340(2) 1_545
C(10) C(4) 3.517(2) 1_545
C(10) C(8) 3.587(2) 1_545
C(11) C(3) 3.419(2) 1_545
C(11) C(4) 3.314(2) 1_545
C(11) C(5) 3.473(2) 1_545
C(12) C(1) 3.298(2) 1_545
C(12) C(2) 3.386(2) 1_545
C(12) C(6) 3.530(2) 1_545
C(13) O(15) 3.405(2) 2_565
C(13) C(1) 3.460(2) 1_545
C(13) C(2) 3.258(2) 1_545
C(14) O(15) 3.296(3) 2_565
C(14) C(2) 3.417(2) 1_545
C(15) O(3) 3.354(2) 1_545
C(15) C(3) 3.535(2) 1_545
C(15) C(8) 3.468(2) 1_545
C(17) C(1) 3.508(2) 1_545
C(17) C(6) 3.426(3) 1_545
C(18) O(15) 3.383(2) 2_565
Ni(1) H(7) 2.61(4) .
Ni(1) H(7) 2.61(4) 2_566
Ni(1) H(8) 2.33(5) .
Ni(1) H(8) 2.33(5) 2_566
Ni(2) H(7) 2.35(3) .
Ni(2) H(8) 2.68(3) .
Ni(3) H(9) 2.65(4) .
Ni(3) H(9) 2.65(4) 2_665
Ni(3) H(10) 2.30(5) .
Ni(3) H(10) 2.30(5) 2_665
Ni(4) H(9) 2.44(3) .
Ni(4) H(10) 2.63(3) .
O(1) H(7) 2.99(3) 2_566
O(1) H(8) 3.31(5) .
O(1) H(8) 2.87(3) 2_566
O(2) H(5) 3.188 1_565
O(2) H(7) 3.37(4) .
O(3) H(6) 3.267 1_565
O(3) H(7) 2.99(3) 1_565
O(3) H(8) 1.44(4) 1_565
O(4) H(7) 3.06(4) 2_576
O(4) H(8) 2.26(3) 1_565
O(5) H(4) 3.198 1_565
O(5) H(7) 2.45(3) 1_655
O(6) H(3) 3.309 2_666
O(6) H(7) 1.76(3) 1_655
O(6) H(8) 3.22(3) 1_655
O(7) H(9) 2.91(3) 2_665
O(7) H(10) 3.31(5) .
O(7) H(10) 2.81(3) 2_665
O(8) H(2) 3.253 1_545
O(8) H(9) 3.48(4) .
O(9) H(3) 3.143 1_545
O(9) H(9) 3.05(3) 1_545
O(9) H(10) 1.49(4) 1_545
O(10) H(9) 3.03(4) 2_655
O(10) H(10) 2.29(3) 1_545
O(11) H(1) 3.105 1_545
O(11) H(9) 2.44(3) 1_455
O(12) H(6) 3.317 2_565
O(12) H(9) 1.60(3) 1_455
O(12) H(10) 3.18(3) 1_455
O(13) H(7) 0.87(3) .
O(13) H(8) 1.09(3) .
O(14) H(9) 1.00(3) .
O(14) H(10) 1.04(3) .
O(15) H(4) 3.278 1_465
O(15) H(5) 2.874 1_565
O(15) H(5) 3.354 2_565
O(16) H(4) 3.349 1_465
O(16) H(6) 3.466 2_565
O(16) H(7) 3.07(3) .
O(16) H(8) 2.96(3) .
O(16) H(9) 3.39(4) 1_455
O(16) H(10) 3.09(5) 1_455
O(17) H(5) 3.352 1_565
O(17) H(6) 3.196 .
O(17) H(8) 2.94(3) .
O(17) H(9) 3.17(3) 2_665
O(18) H(1) 3.327 1_645
O(18) H(2) 2.837 1_545
O(18) H(2) 3.300 2_666
O(19) H(1) 3.380 1_645
O(19) H(3) 3.407 2_666
O(19) H(7) 3.52(4) 1_655
O(19) H(8) 3.16(5) 1_655
O(19) H(9) 3.14(3) .
O(19) H(10) 2.95(3) .
O(20) H(2) 3.305 1_545
O(20) H(3) 3.267 .
O(20) H(7) 3.14(3) 2_566
O(20) H(10) 2.88(3) .
C(1) H(5) 3.586 1_565
C(2) H(5) 3.577 1_565
C(3) H(8) 3.51(3) 1_565
C(4) H(4) 3.275 1_565
C(5) H(4) 3.240 1_565
C(7) H(5) 3.473 1_565
C(7) H(8) 3.56(3) 2_566
C(8) H(6) 3.541 1_565
C(8) H(8) 2.07(3) 1_565
C(9) H(4) 3.539 1_565
C(9) H(7) 2.37(3) 1_655
C(12) H(10) 3.55(3) 1_545
C(13) H(1) 3.201 1_545
C(14) H(1) 3.167 1_545
C(16) H(2) 3.577 1_545
C(16) H(10) 3.59(3) 2_665
C(17) H(3) 3.495 1_545
C(17) H(10) 2.11(3) 1_545
C(18) H(1) 3.441 1_545
C(18) H(9) 2.27(3) 1_455
H(1) O(11) 3.105 1_565
H(1) O(18) 3.327 1_465
H(1) O(19) 3.380 1_465
H(1) C(13) 3.201 1_565
H(1) C(14) 3.167 1_565
H(1) C(18) 3.441 1_565
H(1) H(5) 3.400 1_565
H(2) O(8) 3.253 1_565
H(2) O(18) 2.837 1_565
H(2) O(18) 3.300 2_666
H(2) O(20) 3.305 1_565
H(2) C(16) 3.577 1_565
H(2) H(4) 3.484 1_565
H(3) O(6) 3.309 2_666
H(3) O(9) 3.143 1_565
H(3) O(19) 3.407 2_666
H(3) O(20) 3.267 .
H(3) C(17) 3.495 1_565
H(3) H(7) 3.186 2_566
H(3) H(8) 3.319 2_566
H(4) O(5) 3.198 1_545
H(4) O(15) 3.278 1_645
H(4) O(16) 3.349 1_645
H(4) C(4) 3.275 1_545
H(4) C(5) 3.240 1_545
H(4) C(9) 3.539 1_545
H(4) H(2) 3.484 1_545
H(5) O(2) 3.188 1_545
H(5) O(15) 2.874 1_545
H(5) O(15) 3.354 2_565
H(5) O(17) 3.352 1_545
H(5) C(1) 3.586 1_545
H(5) C(2) 3.577 1_545
H(5) C(7) 3.473 1_545
H(5) H(1) 3.400 1_545
H(6) O(3) 3.267 1_545
H(6) O(12) 3.317 2_565
H(6) O(16) 3.466 2_565
H(6) O(17) 3.196 .
H(6) C(8) 3.541 1_545
H(6) H(9) 3.239 2_665
H(6) H(10) 3.563 2_665
H(7) Ni(1) 2.61(4) .
H(7) Ni(2) 2.35(3) .
H(7) O(1) 2.99(3) 2_566
H(7) O(2) 3.37(4) .
H(7) O(3) 2.99(3) 1_545
H(7) O(4) 3.06(4) 2_576
H(7) O(5) 2.45(3) 1_455
H(7) O(6) 1.76(3) 1_455
H(7) O(13) 0.87(3) .
H(7) O(16) 3.07(3) .
H(7) O(19) 3.52(4) 1_455
H(7) O(20) 3.14(3) 2_566
H(7) C(9) 2.37(3) 1_455
H(7) H(3) 3.186 2_566
H(7) H(8) 1.69(4) .
H(8) Ni(1) 2.33(5) .
H(8) Ni(2) 2.68(3) .
H(8) O(1) 3.31(5) .
H(8) O(1) 2.87(3) 2_566
H(8) O(3) 1.44(4) 1_545
H(8) O(4) 2.26(3) 1_545
H(8) O(6) 3.22(3) 1_455
H(8) O(13) 1.09(3) .
H(8) O(16) 2.96(3) .
H(8) O(17) 2.94(3) .
H(8) O(19) 3.16(5) 1_455
H(8) C(3) 3.51(3) 1_545
H(8) C(7) 3.56(3) 2_566
H(8) C(8) 2.07(3) 1_545
H(8) H(3) 3.319 2_566
H(8) H(7) 1.69(4) .
H(9) Ni(3) 2.65(4) .
H(9) Ni(4) 2.44(3) .
H(9) O(7) 2.91(3) 2_665
H(9) O(8) 3.48(4) .
H(9) O(9) 3.05(3) 1_565
H(9) O(10) 3.03(4) 2_655
H(9) O(11) 2.44(3) 1_655
H(9) O(12) 1.60(3) 1_655
H(9) O(14) 1.00(3) .
H(9) O(16) 3.39(4) 1_655
H(9) O(17) 3.17(3) 2_665
H(9) O(19) 3.14(3) .
H(9) C(18) 2.27(3) 1_655
H(9) H(6) 3.239 2_665
H(9) H(10) 1.75(4) .
H(10) Ni(3) 2.30(5) .
H(10) Ni(4) 2.63(3) .
H(10) O(7) 3.31(5) .
H(10) O(7) 2.81(3) 2_665
H(10) O(9) 1.49(4) 1_565
H(10) O(10) 2.29(3) 1_565
H(10) O(12) 3.18(3) 1_655
H(10) O(14) 1.04(3) .
H(10) O(16) 3.09(5) 1_655
H(10) O(19) 2.95(3) .
H(10) O(20) 2.88(3) .
H(10) C(12) 3.55(3) 1_565
H(10) C(16) 3.59(3) 2_665
H(10) C(17) 2.11(3) 1_565
H(10) H(6) 3.563 2_665
H(10) H(9) 1.75(4) .
